data_1571415
loop_
_publ_author_name
'Carter Martos, Daniel'
'de Abreu, Maxime'
'Hauk, Pascal'
'Fackler, Philipp'
'Wencel-Delord, Joanna'

_publ_section_title
;
 Easy access to polyhalogenated biaryls: regioselective (di)halogenation
 of hypervalent bromines and chlorines.
;
_journal_issue 18
_journal_name_full 'Chemical science'
_journal_page_first 6770
_journal_page_last 6776
_journal_paper_doi 10.1039/d4sc01234h
_journal_volume 15
_journal_year 2024
_chemical_formula_moiety 'C12 H7 Br Cl I'
_chemical_formula_sum 'C12 H7 Br Cl I'
_chemical_formula_weight 393.44
_space_group_crystal_system triclinic
_space_group_IT_number 2
_space_group_name_Hall '-P 1'
_space_group_name_H-M_alt 'P -1'
_atom_sites_solution_hydrogens geom
_atom_sites_solution_primary direct
_atom_sites_solution_secondary difmap
_audit_creation_method SHELXL-2019/3
_audit_update_record
;
2023-12-28 deposited with the CCDC.	2024-04-01 downloaded from the CCDC.
;
_cell_angle_alpha 81.1650(10)
_cell_angle_beta 73.5190(10)
_cell_angle_gamma 64.5410(10)
_cell_formula_units_Z 2
_cell_length_a 7.5445(3)
_cell_length_b 7.7965(3)
_cell_length_c 11.5759(4)
_cell_measurement_reflns_used 9975
_cell_measurement_temperature 120(2)
_cell_measurement_theta_max 28.01
_cell_measurement_theta_min 3.08
_cell_volume 589.13(4)
_computing_cell_refinement 'Bruker SAINT'
_computing_data_collection 'Bruker APEX4'
_computing_data_reduction 'Bruker SAINT'
_computing_molecular_graphics 'Bruker SHELXTL'
_computing_publication_material 'Bruker SHELXTL'
_computing_structure_refinement 'SHELXL-2019/3(Sheldrick, 2019)'
_computing_structure_solution 'SHELXT 2018/2 (Sheldrick, 2018)'
_diffrn_ambient_temperature 120(2)
_diffrn_measured_fraction_theta_full 0.988
_diffrn_measured_fraction_theta_max 0.987
_diffrn_measurement_device_type 'Bruker PHOTON-III CPAD'
_diffrn_measurement_method '\f and \w shuterless scans'
_diffrn_radiation_type MoK\a
_diffrn_radiation_wavelength 0.71073
_diffrn_reflns_av_R_equivalents 0.0244
_diffrn_reflns_av_unetI/netI 0.0159
_diffrn_reflns_Laue_measured_fraction_full 0.988
_diffrn_reflns_Laue_measured_fraction_max 0.987
_diffrn_reflns_limit_h_max 9
_diffrn_reflns_limit_h_min -9
_diffrn_reflns_limit_k_max 10
_diffrn_reflns_limit_k_min -10
_diffrn_reflns_limit_l_max 15
_diffrn_reflns_limit_l_min -15
_diffrn_reflns_number 19446
_diffrn_reflns_point_group_measured_fraction_full 0.988
_diffrn_reflns_point_group_measured_fraction_max 0.987
_diffrn_reflns_theta_full 25.242
_diffrn_reflns_theta_max 28.034
_diffrn_reflns_theta_min 2.896
_diffrn_source 'Mo-ImuS 3.0 microfocus tube'
_exptl_absorpt_coefficient_mu 6.298
_exptl_absorpt_correction_T_max 0.7456
_exptl_absorpt_correction_T_min 0.6427
_exptl_absorpt_correction_type multi-scan
_exptl_absorpt_process_details sadabs
_exptl_crystal_colour colourless
_exptl_crystal_density_diffrn 2.218
_exptl_crystal_description plate
_exptl_crystal_F_000 368
_exptl_crystal_size_max 0.120
_exptl_crystal_size_mid 0.100
_exptl_crystal_size_min 0.080
_refine_diff_density_max 0.696
_refine_diff_density_min -0.833
_refine_diff_density_rms 0.089
_refine_ls_extinction_method none
_refine_ls_goodness_of_fit_ref 1.094
_refine_ls_hydrogen_treatment constr
_refine_ls_matrix_type full
_refine_ls_number_parameters 136
_refine_ls_number_reflns 2812
_refine_ls_number_restraints 0
_refine_ls_restrained_S_all 1.094
_refine_ls_R_factor_all 0.0234
_refine_ls_R_factor_gt 0.0202
_refine_ls_shift/su_max 0.001
_refine_ls_shift/su_mean 0.000
_refine_ls_structure_factor_coef Fsqd
_refine_ls_weighting_details 'w=1/[\s^2^(Fo^2^)+(0.0116P)^2^+1.1296P] where P=(Fo^2^+2Fc^2^)/3'
_refine_ls_weighting_scheme calc
_refine_ls_wR_factor_gt 0.0425
_refine_ls_wR_factor_ref 0.0439
_reflns_Friedel_coverage 0.000
_reflns_number_gt 2605
_reflns_number_total 2812
_reflns_threshold_expression 'I > 2\s(I)'
_cod_data_source_file d4sc01234h2.cif
_cod_data_source_block jwddcm230706
_cod_depositor_comments 'Adding full bibliography for 1571414--1571417.cif.'
_cod_database_code 1571415
_shelx_shelxl_version_number 2019/3
_shelx_space_group_comment
;
The symmetry employed for this shelxl refinement is uniquely defined
by the following loop, which should always be used as a source of
symmetry information in preference to the above space-group names.
They are only intended as comments.
;
_shelx_estimated_absorpt_t_min 0.519
_shelx_estimated_absorpt_t_max 0.633

loop_
_space_group_symop_operation_xyz
'x, y, z'
'-x, -y, -z'

loop_
_atom_site_label
_atom_site_type_symbol
_atom_site_fract_x
_atom_site_fract_y
_atom_site_fract_z
_atom_site_U_iso_or_equiv
_atom_site_adp_type
_atom_site_occupancy
_atom_site_site_symmetry_order
_atom_site_calc_flag
_atom_site_refinement_flags_posn
_atom_site_refinement_flags_adp
_atom_site_refinement_flags_occupancy
_atom_site_disorder_assembly
_atom_site_disorder_group
C1 C 0.4060(4) 0.2889(4) 0.4717(2) 0.0210(5) Uani 1 1 d . . . . .
H1 H 0.495773 0.166572 0.493958 0.025 Uiso 1 1 calc R U . . .
C2 C 0.3058(4) 0.4315(4) 0.5552(2) 0.0235(5) Uani 1 1 d . . . . .
H2 H 0.328242 0.406179 0.633974 0.028 Uiso 1 1 calc R U . . .
C3 C 0.1743(4) 0.6094(4) 0.5244(2) 0.0224(5) Uani 1 1 d . . . . .
H3 H 0.106262 0.706213 0.581808 0.027 Uiso 1 1 calc R U . . .
C4 C 0.1414(4) 0.6469(4) 0.4091(2) 0.0191(5) Uani 1 1 d . . . . .
C5 C 0.2413(4) 0.5049(4) 0.3240(2) 0.0183(5) Uani 1 1 d . . . . .
C6 C 0.3751(4) 0.3245(4) 0.3550(2) 0.0183(5) Uani 1 1 d . . . . .
C7 C 0.4747(4) 0.1673(4) 0.2684(2) 0.0187(5) Uani 1 1 d . . . . .
C8 C 0.6484(4) 0.1442(4) 0.1766(2) 0.0190(5) Uani 1 1 d . . . . .
C9 C 0.7291(4) 0.0048(4) 0.0924(2) 0.0240(5) Uani 1 1 d . . . . .
H9 H 0.845160 -0.005212 0.029291 0.029 Uiso 1 1 calc R U . . .
C10 C 0.6387(4) -0.1197(4) 0.1014(3) 0.0253(6) Uani 1 1 d . . . . .
H10 H 0.693051 -0.215895 0.044271 0.030 Uiso 1 1 calc R U . . .
C11 C 0.4694(4) -0.1047(4) 0.1934(3) 0.0252(6) Uani 1 1 d . . . . .
H11 H 0.409160 -0.191780 0.200165 0.030 Uiso 1 1 calc R U . . .
C12 C 0.3874(4) 0.0386(4) 0.2761(2) 0.0235(5) Uani 1 1 d . . . . .
H12 H 0.270574 0.048913 0.338640 0.028 Uiso 1 1 calc R U . . .
Cl1 Cl -0.02856(10) 0.87684(9) 0.37294(6) 0.02339(13) Uani 1 1 d . . . . .
Br1 Br 0.78481(4) 0.30614(4) 0.16637(2) 0.02316(7) Uani 1 1 d . . . . .
I1 I 0.19007(3) 0.55989(3) 0.15056(2) 0.02469(6) Uani 1 1 d . . . . .

loop_
_atom_site_aniso_label
_atom_site_aniso_U_11
_atom_site_aniso_U_22
_atom_site_aniso_U_33
_atom_site_aniso_U_23
_atom_site_aniso_U_13
_atom_site_aniso_U_12
C1 0.0228(13) 0.0189(12) 0.0238(12) 0.0000(10) -0.0074(10) -0.0101(11)
C2 0.0274(14) 0.0280(14) 0.0185(12) -0.0036(10) -0.0051(10) -0.0139(13)
C3 0.0241(13) 0.0239(13) 0.0217(12) -0.0073(10) -0.0003(10) -0.0133(12)
C4 0.0175(12) 0.0165(12) 0.0244(12) -0.0022(10) -0.0027(10) -0.0088(11)
C5 0.0196(12) 0.0212(13) 0.0173(11) -0.0010(9) -0.0041(9) -0.0113(11)
C6 0.0202(12) 0.0186(12) 0.0184(11) -0.0027(9) -0.0022(9) -0.0109(11)
C7 0.0210(13) 0.0164(12) 0.0186(11) -0.0004(9) -0.0072(10) -0.0060(11)
C8 0.0215(13) 0.0170(12) 0.0201(12) -0.0002(9) -0.0083(10) -0.0075(11)
C9 0.0219(13) 0.0245(14) 0.0232(13) -0.0054(10) -0.0051(10) -0.0061(12)
C10 0.0265(14) 0.0173(13) 0.0311(14) -0.0091(11) -0.0108(11) -0.0028(12)
C11 0.0283(15) 0.0184(13) 0.0322(14) -0.0039(11) -0.0095(12) -0.0103(12)
C12 0.0267(14) 0.0205(13) 0.0244(13) -0.0004(10) -0.0057(11) -0.0110(12)
Cl1 0.0237(3) 0.0162(3) 0.0277(3) -0.0051(2) -0.0023(2) -0.0069(3)
Br1 0.02738(14) 0.02816(15) 0.01875(12) -0.00457(10) -0.00200(10) -0.01680(12)
I1 0.03160(10) 0.02024(9) 0.02312(9) -0.00009(6) -0.01241(7) -0.00806(8)

loop_
_atom_type_symbol
_atom_type_description
_atom_type_scat_dispersion_real
_atom_type_scat_dispersion_imag
_atom_type_scat_source
C C 0.0033 0.0016 'International Tables Vol C Tables 4.2.6.8 and 6.1.1.4'
H H 0.0000 0.0000 'International Tables Vol C Tables 4.2.6.8 and 6.1.1.4'
Cl Cl 0.1484 0.1585 'International Tables Vol C Tables 4.2.6.8 and 6.1.1.4'
Br Br -0.2901 2.4595 'International Tables Vol C Tables 4.2.6.8 and 6.1.1.4'
I I -0.4742 1.8119 'International Tables Vol C Tables 4.2.6.8 and 6.1.1.4'

loop_
_geom_angle_atom_site_label_1
_geom_angle_atom_site_label_2
_geom_angle_atom_site_label_3
_geom_angle
_geom_angle_site_symmetry_1
_geom_angle_site_symmetry_3
_geom_angle_publ_flag
C2 C1 C6 120.4(3) . . ?
C2 C1 H1 119.8 . . ?
C6 C1 H1 119.8 . . ?
C3 C2 C1 120.4(2) . . ?
C3 C2 H2 119.8 . . ?
C1 C2 H2 119.8 . . ?
C2 C3 C4 119.9(2) . . ?
C2 C3 H3 120.0 . . ?
C4 C3 H3 120.1 . . ?
C3 C4 C5 120.3(2) . . ?
C3 C4 Cl1 118.6(2) . . ?
C5 C4 Cl1 121.1(2) . . ?
C6 C5 C4 119.8(2) . . ?
C6 C5 I1 119.67(18) . . ?
C4 C5 I1 120.5(2) . . ?
C5 C6 C1 119.1(2) . . ?
C5 C6 C7 121.0(2) . . ?
C1 C6 C7 119.8(2) . . ?
C8 C7 C12 117.5(2) . . ?
C8 C7 C6 123.5(2) . . ?
C12 C7 C6 119.0(2) . . ?
C9 C8 C7 122.1(2) . . ?
C9 C8 Br1 118.19(19) . . ?
C7 C8 Br1 119.69(18) . . ?
C10 C9 C8 119.2(2) . . ?
C10 C9 H9 120.4 . . ?
C8 C9 H9 120.4 . . ?
C11 C10 C9 120.3(2) . . ?
C11 C10 H10 119.9 . . ?
C9 C10 H10 119.9 . . ?
C10 C11 C12 119.9(2) . . ?
C10 C11 H11 120.1 . . ?
C12 C11 H11 120.1 . . ?
C11 C12 C7 121.0(3) . . ?
C11 C12 H12 119.5 . . ?
C7 C12 H12 119.5 . . ?

loop_
_geom_bond_atom_site_label_1
_geom_bond_atom_site_label_2
_geom_bond_distance
_geom_bond_site_symmetry_2
_geom_bond_publ_flag
C1 C2 1.391(4) . ?
C1 C6 1.402(4) . ?
C1 H1 0.9500 . ?
C2 C3 1.379(4) . ?
C2 H2 0.9500 . ?
C3 C4 1.390(4) . ?
C3 H3 0.9500 . ?
C4 C5 1.401(3) . ?
C4 Cl1 1.769(3) . ?
C5 C6 1.398(4) . ?
C5 I1 2.097(2) . ?
C6 C7 1.494(3) . ?
C7 C8 1.394(4) . ?
C7 C12 1.398(3) . ?
C8 C9 1.386(4) . ?
C8 Br1 1.915(2) . ?
C9 C10 1.384(4) . ?
C9 H9 0.9500 . ?
C10 C11 1.384(4) . ?
C10 H10 0.9500 . ?
C11 C12 1.395(4) . ?
C11 H11 0.9500 . ?
C12 H12 0.9500 . ?

loop_
_geom_torsion_atom_site_label_1
_geom_torsion_atom_site_label_2
_geom_torsion_atom_site_label_3
_geom_torsion_atom_site_label_4
_geom_torsion
_geom_torsion_site_symmetry_1
_geom_torsion_site_symmetry_2
_geom_torsion_site_symmetry_3
_geom_torsion_site_symmetry_4
_geom_torsion_publ_flag
C6 C1 C2 C3 0.3(4) . . . . ?
C1 C2 C3 C4 -0.1(4) . . . . ?
C2 C3 C4 C5 0.0(4) . . . . ?
C2 C3 C4 Cl1 179.95(19) . . . . ?
C3 C4 C5 C6 -0.1(4) . . . . ?
Cl1 C4 C5 C6 179.92(18) . . . . ?
C3 C4 C5 I1 179.38(18) . . . . ?
Cl1 C4 C5 I1 -0.6(3) . . . . ?
C4 C5 C6 C1 0.3(4) . . . . ?
I1 C5 C6 C1 -179.17(18) . . . . ?
C4 C5 C6 C7 176.5(2) . . . . ?
I1 C5 C6 C7 -3.0(3) . . . . ?
C2 C1 C6 C5 -0.4(4) . . . . ?
C2 C1 C6 C7 -176.7(2) . . . . ?
C5 C6 C7 C8 82.6(3) . . . . ?
C1 C6 C7 C8 -101.3(3) . . . . ?
C5 C6 C7 C12 -95.4(3) . . . . ?
C1 C6 C7 C12 80.8(3) . . . . ?
C12 C7 C8 C9 2.6(4) . . . . ?
C6 C7 C8 C9 -175.4(3) . . . . ?
C12 C7 C8 Br1 -176.4(2) . . . . ?
C6 C7 C8 Br1 5.6(4) . . . . ?
C7 C8 C9 C10 -2.1(4) . . . . ?
Br1 C8 C9 C10 177.0(2) . . . . ?
C8 C9 C10 C11 0.1(4) . . . . ?
C9 C10 C11 C12 1.1(4) . . . . ?
C10 C11 C12 C7 -0.5(4) . . . . ?
C8 C7 C12 C11 -1.3(4) . . . . ?
C6 C7 C12 C11 176.8(3) . . . . ?
